data_2226474
loop_
_publ_author_name
'Tahir, M. Nawaz'
'Tariq, Muhammad Ilyas'
'Ahmad, Shahbaz'
'Sarfraz, Muhammad'
'Ather, Abdul Qayyum'

_publ_section_title
;
 <i>N</i>-[(<i>E</i>)-4-Chlorobenzylidene]-2,3-dimethylaniline
;
_journal_coeditor_code HB5479
_journal_issue 7
_journal_name_full 'Acta Crystallographica Section E'
_journal_page_first o1562
_journal_paper_doi 10.1107/S1600536810020933
_journal_volume 66
_journal_year 2010
_chemical_formula_iupac 'C15 H14 Cl N'
_chemical_formula_moiety 'C15 H14 Cl N'
_chemical_formula_sum 'C15 H14 Cl N'
_chemical_formula_weight 243.72
_chemical_name_systematic
;
<i>N</i>-[(<i>E</i>)-4-Chlorobenzylidene]-2,3-dimethylaniline
;
_space_group_IT_number 14
_symmetry_cell_setting monoclinic
_symmetry_space_group_name_Hall '-P 2ybc'
_symmetry_space_group_name_H-M 'P 1 21/c 1'
_atom_sites_solution_hydrogens geom
_atom_sites_solution_primary direct
_atom_sites_solution_secondary difmap
_audit_creation_method SHELXL-97
_cell_angle_alpha 90
_cell_angle_beta 119.315(2)
_cell_angle_gamma 90
_cell_formula_units_Z 4
_cell_length_a 12.8981(4)
_cell_length_b 7.7999(2)
_cell_length_c 15.0449(5)
_cell_measurement_reflns_used 1467
_cell_measurement_temperature 296(2)
_cell_measurement_theta_max 25.25
_cell_measurement_theta_min 2.32
_cell_volume 1319.75(7)
_computing_cell_refinement 'SAINT (Bruker, 2007)'
_computing_data_collection 'APEX2 (Bruker, 2007)'
_computing_data_reduction 'SAINT (Bruker, 2007)'
_computing_molecular_graphics 'ORTEP-3 (Farrugia, 1997) and PLATON (Spek, 2009)'
_computing_publication_material
;
WinGX (Farrugia, 1999) and PLATON (Spek, 2009)
;
_computing_structure_refinement 'SHELXL97 (Sheldrick, 2008)'
_computing_structure_solution 'SHELXS97 (Sheldrick, 2008)'
_diffrn_ambient_temperature 296(2)
_diffrn_detector_area_resol_mean 8.10
_diffrn_measured_fraction_theta_full 0.995
_diffrn_measured_fraction_theta_max 0.995
_diffrn_measurement_device_type 'Bruker Kappa APEXII CCD'
_diffrn_measurement_method \w
_diffrn_radiation_monochromator graphite
_diffrn_radiation_source 'fine-focus sealed tube'
_diffrn_radiation_type MoK\a
_diffrn_radiation_wavelength 0.71073
_diffrn_reflns_av_R_equivalents 0.0256
_diffrn_reflns_av_sigmaI/netI 0.0231
_diffrn_reflns_limit_h_max 15
_diffrn_reflns_limit_h_min -15
_diffrn_reflns_limit_k_max 9
_diffrn_reflns_limit_k_min -8
_diffrn_reflns_limit_l_max 18
_diffrn_reflns_limit_l_min -18
_diffrn_reflns_number 10119
_diffrn_reflns_theta_full 25.25
_diffrn_reflns_theta_max 25.25
_diffrn_reflns_theta_min 2.72
_diffrn_standards_number 0
_exptl_absorpt_coefficient_mu 0.266
_exptl_absorpt_correction_T_max 0.950
_exptl_absorpt_correction_T_min 0.939
_exptl_absorpt_correction_type multi-scan
_exptl_absorpt_process_details '(SADABS; Bruker, 2005)'
_exptl_crystal_colour colourless
_exptl_crystal_density_diffrn 1.227
_exptl_crystal_density_method 'not measured'
_exptl_crystal_description prism
_exptl_crystal_F_000 512
_exptl_crystal_size_max 0.30
_exptl_crystal_size_mid 0.20
_exptl_crystal_size_min 0.20
_refine_diff_density_max 0.150
_refine_diff_density_min -0.191
_refine_ls_goodness_of_fit_ref 1.047
_refine_ls_hydrogen_treatment constr
_refine_ls_matrix_type full
_refine_ls_number_parameters 157
_refine_ls_number_reflns 2378
_refine_ls_number_restraints 0
_refine_ls_restrained_S_all 1.047
_refine_ls_R_factor_all 0.0622
_refine_ls_R_factor_gt 0.0411
_refine_ls_shift/su_max 0.000
_refine_ls_shift/su_mean 0.000
_refine_ls_structure_factor_coef Fsqd
_refine_ls_weighting_details 'calc w=1/[\s^2^(Fo^2^)+(0.0502P)^2^+0.2848P] where P=(Fo^2^+2Fc^2^)/3'
_refine_ls_weighting_scheme calc
_refine_ls_wR_factor_gt 0.1020
_refine_ls_wR_factor_ref 0.1158
_reflns_number_gt 1722
_reflns_number_total 2378
_reflns_threshold_expression I>2\s(I)
_cod_data_source_file hb5479.cif
_cod_data_source_block I
_cod_original_sg_symbol_H-M 'P 21/c'
_cod_database_code 2226474
_cod_database_fobs_code 2226474

loop_
_symmetry_equiv_pos_site_id
_symmetry_equiv_pos_as_xyz
1 x,y,z
2 -x,1/2+y,1/2-z
3 -x,-y,-z
4 x,1/2-y,1/2+z

loop_
_atom_site_aniso_label
_atom_site_aniso_U_11
_atom_site_aniso_U_22
_atom_site_aniso_U_33
_atom_site_aniso_U_12
_atom_site_aniso_U_13
_atom_site_aniso_U_23
Cl1 0.1029(5) 0.1121(5) 0.0596(4) 0.0316(4) 0.0019(3) -0.0013(3)
N1 0.0515(8) 0.0532(9) 0.0526(8) 0.0013(7) 0.0197(7) 0.0026(7)
C1 0.0506(9) 0.0446(9) 0.0496(9) -0.0022(7) 0.0223(8) -0.0008(7)
C2 0.0496(9) 0.0472(9) 0.0521(9) -0.0034(7) 0.0237(8) -0.0011(8)
C3 0.0507(10) 0.0530(10) 0.0547(10) -0.0025(8) 0.0208(8) 0.0002(8)
C4 0.0662(12) 0.0780(14) 0.0478(10) -0.0004(10) 0.0203(9) -0.0031(10)
C5 0.0761(14) 0.0942(16) 0.0587(12) 0.0091(12) 0.0333(10) -0.0150(11)
C6 0.0565(10) 0.0693(12) 0.0634(11) 0.0110(9) 0.0240(9) -0.0071(10)
C7 0.0641(12) 0.1002(16) 0.0640(12) 0.0125(11) 0.0339(10) -0.0014(11)
C8 0.0608(12) 0.0989(17) 0.0680(12) 0.0163(11) 0.0172(10) 0.0052(12)
C9 0.0553(11) 0.0592(11) 0.0562(10) -0.0001(8) 0.0276(9) 0.0001(9)
C10 0.0517(10) 0.0541(10) 0.0549(10) 0.0030(8) 0.0215(8) -0.0039(8)
C11 0.0590(11) 0.0613(12) 0.0598(11) -0.0094(9) 0.0193(9) 0.0031(9)
C12 0.0848(14) 0.0598(12) 0.0607(11) -0.0062(10) 0.0253(11) 0.0057(9)
C13 0.0657(12) 0.0668(13) 0.0553(11) 0.0151(10) 0.0145(10) -0.0052(10)
C14 0.0459(10) 0.122(2) 0.0722(14) 0.0036(12) 0.0178(10) -0.0179(14)
C15 0.0529(11) 0.1084(18) 0.0644(12) -0.0042(11) 0.0285(10) -0.0059(12)

loop_
_atom_site_type_symbol
_atom_site_label
_atom_site_fract_x
_atom_site_fract_y
_atom_site_fract_z
_atom_site_U_iso_or_equiv
_atom_site_thermal_displace_type
_atom_site_calc_flag
_atom_site_refinement_flags
_atom_site_occupancy
Cl Cl1 0.03504(6) 0.38426(9) -0.38533(4) 0.1078(3) Uani . . 1.000
N N1 0.47950(12) 0.29383(18) 0.09822(10) 0.0549(5) Uani . . 1.000
C C1 0.55065(14) 0.2685(2) 0.20499(12) 0.0492(5) Uani . . 1.000
C C2 0.66149(14) 0.1905(2) 0.24128(12) 0.0502(5) Uani . . 1.000
C C3 0.73394(15) 0.1691(2) 0.34649(13) 0.0550(6) Uani . . 1.000
C C4 0.69544(17) 0.2286(3) 0.41183(14) 0.0673(7) Uani . . 1.000
C C5 0.58704(18) 0.3083(3) 0.37546(14) 0.0762(8) Uani . . 1.000
C C6 0.51425(17) 0.3277(3) 0.27191(14) 0.0654(6) Uani . . 1.000
C C7 0.70003(18) 0.1280(3) 0.16739(15) 0.0750(8) Uani . . 1.000
C C8 0.85264(17) 0.0805(3) 0.39021(15) 0.0821(8) Uani . . 1.000
C C9 0.36888(15) 0.2672(2) 0.05682(13) 0.0568(6) Uani . . 1.000
C C10 0.28740(15) 0.2988(2) -0.05166(13) 0.0555(6) Uani . . 1.000
C C11 0.32577(17) 0.3762(2) -0.11338(14) 0.0642(7) Uani . . 1.000
C C12 0.24792(19) 0.4016(3) -0.21581(15) 0.0729(7) Uani . . 1.000
C C13 0.13238(18) 0.3509(3) -0.25623(14) 0.0691(7) Uani . . 1.000
C C14 0.09207(17) 0.2742(3) -0.19726(16) 0.0848(9) Uani . . 1.000
C C15 0.16989(16) 0.2490(3) -0.09440(15) 0.0753(8) Uani . . 1.000
H H4 0.74368 0.21437 0.48175 0.0807 Uiso . . 1.000
H H5 0.56297 0.34907 0.42059 0.0914 Uiso . . 1.000
H H6 0.44060 0.38061 0.24705 0.0784 Uiso . . 1.000
H H7A 0.68581 0.00694 0.15699 0.1125 Uiso . . 0.60(3)
H H7B 0.78330 0.15045 0.19446 0.1125 Uiso . . 0.60(3)
H H7C 0.65559 0.18672 0.10356 0.1125 Uiso . . 0.60(3)
H H8A 0.88586 0.06855 0.46260 0.1231 Uiso . . 1.000
H H8B 0.90540 0.14723 0.37604 0.1231 Uiso . . 1.000
H H8C 0.84233 -0.03092 0.35984 0.1231 Uiso . . 1.000
H H9 0.33782 0.22566 0.09688 0.0681 Uiso . . 1.000
H H11 0.40448 0.41135 -0.08561 0.0771 Uiso . . 1.000
H H12 0.27416 0.45295 -0.25702 0.0875 Uiso . . 1.000
H H14 0.01323 0.23925 -0.22586 0.1018 Uiso . . 1.000
H H15 0.14274 0.19794 -0.05375 0.0904 Uiso . . 1.000
H H7D 0.63260 0.08266 0.10781 0.1125 Uiso . . 0.40(3)
H H7E 0.75885 0.03979 0.19898 0.1125 Uiso . . 0.40(3)
H H7F 0.73326 0.22166 0.14822 0.1125 Uiso . . 0.40(3)

loop_
_atom_type_symbol
_atom_type_description
_atom_type_scat_dispersion_real
_atom_type_scat_dispersion_imag
_atom_type_scat_source
C C 0.0033 0.0016 'International Tables Vol C Tables 4.2.6.8 and 6.1.1.4'
H H 0.0000 0.0000 'International Tables Vol C Tables 4.2.6.8 and 6.1.1.4'
N N 0.0061 0.0033 'International Tables Vol C Tables 4.2.6.8 and 6.1.1.4'
Cl Cl 0.1484 0.1585 'International Tables Vol C Tables 4.2.6.8 and 6.1.1.4'

loop_
_geom_angle_atom_site_label_1
_geom_angle_atom_site_label_2
_geom_angle_atom_site_label_3
_geom_angle_site_symmetry_1
_geom_angle_site_symmetry_2
_geom_angle_site_symmetry_3
_geom_angle
_geom_angle_publ_flag
C1 N1 C9 . . . 118.88(16) no
N1 C1 C2 . . . 118.29(16) no
N1 C1 C6 . . . 121.03(17) no
C2 C1 C6 . . . 120.59(16) no
C1 C2 C3 . . . 118.90(17) no
C1 C2 C7 . . . 119.88(15) no
C3 C2 C7 . . . 121.21(18) no
C2 C3 C4 . . . 119.44(18) no
C2 C3 C8 . . . 121.46(17) no
C4 C3 C8 . . . 119.10(16) no
C3 C4 C5 . . . 121.24(17) no
C4 C5 C6 . . . 119.8(2) no
C1 C6 C5 . . . 120.0(2) no
N1 C9 C10 . . . 122.83(18) no
C9 C10 C11 . . . 121.50(19) no
C9 C10 C15 . . . 119.75(18) no
C11 C10 C15 . . . 118.75(17) no
C10 C11 C12 . . . 120.5(2) no
C11 C12 C13 . . . 119.7(2) no
Cl1 C13 C12 . . . 119.21(17) no
Cl1 C13 C14 . . . 119.62(18) no
C12 C13 C14 . . . 121.17(19) no
C13 C14 C15 . . . 119.3(2) no
C10 C15 C14 . . . 120.7(2) no
C3 C4 H4 . . . 119.00 no
C5 C4 H4 . . . 119.00 no
C4 C5 H5 . . . 120.00 no
C6 C5 H5 . . . 120.00 no
C1 C6 H6 . . . 120.00 no
C5 C6 H6 . . . 120.00 no
C2 C7 H7A . . . 109.00 no
C2 C7 H7B . . . 109.00 no
C2 C7 H7C . . . 109.00 no
C2 C7 H7D . . . 109.00 no
C2 C7 H7E . . . 109.00 no
C2 C7 H7F . . . 109.00 no
H7A C7 H7B . . . 109.00 no
H7A C7 H7C . . . 109.00 no
H7B C7 H7C . . . 109.00 no
H7D C7 H7E . . . 109.00 no
H7D C7 H7F . . . 109.00 no
H7E C7 H7F . . . 109.00 no
C3 C8 H8A . . . 109.00 no
C3 C8 H8B . . . 109.00 no
C3 C8 H8C . . . 109.00 no
H8A C8 H8B . . . 109.00 no
H8A C8 H8C . . . 109.00 no
H8B C8 H8C . . . 109.00 no
N1 C9 H9 . . . 119.00 no
C10 C9 H9 . . . 119.00 no
C10 C11 H11 . . . 120.00 no
C12 C11 H11 . . . 120.00 no
C11 C12 H12 . . . 120.00 no
C13 C12 H12 . . . 120.00 no
C13 C14 H14 . . . 120.00 no
C15 C14 H14 . . . 120.00 no
C10 C15 H15 . . . 120.00 no
C14 C15 H15 . . . 120.00 no

loop_
_geom_bond_atom_site_label_1
_geom_bond_atom_site_label_2
_geom_bond_site_symmetry_1
_geom_bond_site_symmetry_2
_geom_bond_distance
_geom_bond_publ_flag
Cl1 C13 . . 1.740(2) no
N1 C1 . . 1.421(2) no
N1 C9 . . 1.264(3) no
C1 C2 . . 1.396(3) no
C1 C6 . . 1.382(3) no
C2 C3 . . 1.399(2) no
C2 C7 . . 1.504(3) no
C3 C4 . . 1.381(3) no
C3 C8 . . 1.506(3) no
C4 C5 . . 1.375(3) no
C5 C6 . . 1.378(3) no
C9 C10 . . 1.466(2) no
C10 C11 . . 1.386(3) no
C10 C15 . . 1.381(3) no
C11 C12 . . 1.381(3) no
C12 C13 . . 1.364(4) no
C13 C14 . . 1.366(3) no
C14 C15 . . 1.386(3) no
C4 H4 . . 0.9300 no
C5 H5 . . 0.9300 no
C6 H6 . . 0.9300 no
C7 H7A . . 0.9600 no
C7 H7B . . 0.9600 no
C7 H7C . . 0.9600 no
C7 H7D . . 0.9600 no
C7 H7E . . 0.9600 no
C7 H7F . . 0.9600 no
C8 H8A . . 0.9600 no
C8 H8B . . 0.9600 no
C8 H8C . . 0.9600 no
C9 H9 . . 0.9300 no
C11 H11 . . 0.9300 no
C12 H12 . . 0.9300 no
C14 H14 . . 0.9300 no
C15 H15 . . 0.9300 no

loop_
_geom_hbond_atom_site_label_D
_geom_hbond_atom_site_label_H
_geom_hbond_atom_site_label_A
_geom_hbond_site_symmetry_A
_geom_hbond_distance_DH
_geom_hbond_distance_HA
_geom_hbond_distance_DA
_geom_hbond_angle_DHA
_geom_hbond_publ_flag
C6 H6 Cg1 2_655 0.93 2.99 3.649(2) 129 yes
C7 H7A Cg2 3_655 0.96 2.93 3.757(3) 145 yes
C12 H12 Cg1 3_665 0.93 2.96 3.793(3) 150 yes
C7 H7E Cg2 3_655 0.96 3.00 3.757(3) 137 yes

loop_
_geom_torsion_atom_site_label_1
_geom_torsion_atom_site_label_2
_geom_torsion_atom_site_label_3
_geom_torsion_atom_site_label_4
_geom_torsion_site_symmetry_1
_geom_torsion_site_symmetry_2
_geom_torsion_site_symmetry_3
_geom_torsion_site_symmetry_4
_geom_torsion
_geom_torsion_publ_flag
C9 N1 C1 C2 . . . . 139.41(17) no
C9 N1 C1 C6 . . . . -44.1(2) no
C1 N1 C9 C10 . . . . 176.57(15) no
N1 C1 C2 C3 . . . . 178.22(15) no
N1 C1 C2 C7 . . . . -3.0(2) no
C6 C1 C2 C3 . . . . 1.7(3) no
C6 C1 C2 C7 . . . . -179.55(19) no
N1 C1 C6 C5 . . . . -177.17(19) no
C2 C1 C6 C5 . . . . -0.7(3) no
C1 C2 C3 C4 . . . . -1.4(3) no
C1 C2 C3 C8 . . . . 177.88(17) no
C7 C2 C3 C4 . . . . 179.87(19) no
C7 C2 C3 C8 . . . . -0.9(3) no
C2 C3 C4 C5 . . . . 0.1(3) no
C8 C3 C4 C5 . . . . -179.1(2) no
C3 C4 C5 C6 . . . . 0.9(4) no
C4 C5 C6 C1 . . . . -0.6(4) no
N1 C9 C10 C11 . . . . -6.5(3) no
N1 C9 C10 C15 . . . . 172.75(18) no
C9 C10 C11 C12 . . . . 178.72(18) no
C15 C10 C11 C12 . . . . -0.5(3) no
C9 C10 C15 C14 . . . . -178.54(19) no
C11 C10 C15 C14 . . . . 0.7(3) no
C10 C11 C12 C13 . . . . 0.4(3) no
C11 C12 C13 Cl1 . . . . 179.79(17) no
C11 C12 C13 C14 . . . . -0.4(4) no
Cl1 C13 C14 C15 . . . . -179.61(18) no
C12 C13 C14 C15 . . . . 0.6(4) no
C13 C14 C15 C10 . . . . -0.7(3) no
